data_1502903
loop_
_publ_author_name
'Burkhard, Johannes A.'
'Gu\'erot, Carine'
'Knust, Henner'
'Rogers-Evans, Mark'
'Carreira, Erick M.'

_publ_section_title
;
 Synthesis and structural analysis of a new class of azaspiro[3.3]heptanes
 as building blocks for medicinal chemistry.
;
_journal_issue 9
_journal_name_full 'Organic letters'
_journal_page_first 1944
_journal_page_last 1947
_journal_paper_doi 10.1021/ol1003302
_journal_volume 12
_journal_year 2010
_chemical_compound_source 'LOC ETH Zurich'
_chemical_formula_moiety 'C12 H12 Br N O3 S '
_chemical_formula_sum 'C12 H12 Br N O3 S'
_chemical_formula_weight 330.205
_chemical_name_systematic
;
(4-bomophenyl)(1,1-dioxo-1-thia-6-azaspiro[3.3]heptan-6-yl)methanone
;
_space_group_IT_number 33
_symmetry_cell_setting orthorhombic
_symmetry_space_group_name_Hall 'P 2c -2n'
_symmetry_space_group_name_H-M 'P n a 21'
_atom_sites_solution_primary direct
_atom_sites_solution_secondary difmap
_audit_creation_method maXus
_cell_angle_alpha 90.00
_cell_angle_beta 90.00
_cell_angle_gamma 90.00
_cell_formula_units_Z 4
_cell_length_a 20.7240(8)
_cell_length_b 5.8436(2)
_cell_length_c 10.4288(4)
_cell_measurement_reflns_used 5158
_cell_measurement_temperature 173
_cell_measurement_theta_max 27.485
_cell_measurement_theta_min 2.425
_cell_volume 1262.96(8)
_computing_cell_refinement 'HKL Scalepack (Otwinowski & Minor 1997)'
_computing_data_collection KappaCCD
_computing_data_reduction 'Denzo and Scalepak (Otwinowski & Minor, 1997)'
_computing_structure_refinement 'SHELXL-97 (Sheldrick, 1997)'
_computing_structure_solution 'SIR97(Altomare et al., J. Appl. Cryst.,1999)'
_diffrn_ambient_temperature 173
_diffrn_measured_fraction_theta_full 0.979
_diffrn_measured_fraction_theta_max 0.979
_diffrn_measurement_device KappaCCD
_diffrn_measurement_method CCD
_diffrn_orient_matrix_type X=UH
_diffrn_orient_matrix_UB_11 0.11438
_diffrn_orient_matrix_UB_12 -0.11281
_diffrn_orient_matrix_UB_13 -0.05895
_diffrn_orient_matrix_UB_21 -0.03907
_diffrn_orient_matrix_UB_22 -0.06827
_diffrn_orient_matrix_UB_23 0.05484
_diffrn_orient_matrix_UB_31 -0.03003
_diffrn_orient_matrix_UB_32 -0.01167
_diffrn_orient_matrix_UB_33 -0.03592
_diffrn_radiation_source 'fine-focus sealed tube'
_diffrn_radiation_type ' MoK\a'
_diffrn_radiation_wavelength_id all
_diffrn_reflns_av_R_equivalents 0.086
_diffrn_reflns_limit_h_max 20
_diffrn_reflns_limit_h_min -26
_diffrn_reflns_limit_k_max 5
_diffrn_reflns_limit_k_min -7
_diffrn_reflns_limit_l_max 13
_diffrn_reflns_limit_l_min -11
_diffrn_reflns_number 4954
_diffrn_reflns_theta_full 27.54
_diffrn_reflns_theta_max 27.54
_diffrn_reflns_theta_min 2.95
_exptl_absorpt_coefficient_mu 3.419
_exptl_absorpt_correction_T_max 0.911
_exptl_absorpt_correction_T_min 0.457
_exptl_absorpt_correction_type integration
_exptl_absorpt_process_details
;
Gaussian integration (Coppens, 1970)
;
_exptl_crystal_colour Colourless
_exptl_crystal_density_diffrn 1.737
_exptl_crystal_density_method 'not measured'
_exptl_crystal_description plate
_exptl_crystal_F_000 664.0
_exptl_crystal_size_max .33
_exptl_crystal_size_mid .255
_exptl_crystal_size_min .021
_refine_diff_density_max 0.293
_refine_diff_density_min -0.727
_refine_diff_density_rms 0.087
_refine_ls_abs_structure_details 'Flack H D (1983), Acta Cryst. A39, 876-881'
_refine_ls_abs_structure_Flack -0.003(11)
_refine_ls_extinction_method none
_refine_ls_goodness_of_fit_ref 0.791
_refine_ls_hydrogen_treatment refall
_refine_ls_matrix_type full
_refine_ls_number_parameters 200
_refine_ls_number_reflns 2143
_refine_ls_number_restraints 1
_refine_ls_restrained_S_all 0.791
_refine_ls_R_factor_all 0.0333
_refine_ls_R_factor_gt 0.0313
_refine_ls_shift/su_max 0.000
_refine_ls_shift/su_mean 0.000
_refine_ls_structure_factor_coef Fsqd
_refine_ls_weighting_details 'calc w=1/[\s^2^(Fo^2^)+ (0.1000P)^2^+0.0000P] where P=(Fo^2^+2Fc^2^)/3'
_refine_ls_weighting_scheme calc
_refine_ls_wR_factor_gt 0.0917
_refine_ls_wR_factor_ref 0.0952
_reflns_number_gt 2044
_reflns_number_total 2143
_reflns_threshold_expression >2sigma(I)
_cod_data_source_file ol1003302_si_003.cif
_cod_data_source_block global
_cod_depositor_comments
;
The following automatic conversions were performed:

'_symmetry_cell_setting' value 'Orthorhombic' changed to
'orthorhombic' according to
/home/saulius/struct/CIF-dictionaries/cif_core.dic dictionary named
'cif_core.dic' version 2.4.2 from 2011-04-26.

Automatic conversion script
Id: cif_fix_values 1715 2011-07-08 13:25:40Z adriana 
;
_cod_original_sg_symbol_H-M 'P n a 21      '
_cod_original_formula_sum 'C12 H12 Br N O3 S '
_cod_database_code 1502903

loop_
_symmetry_equiv_pos_as_xyz
+X,+Y,+Z
'-X,-Y,+Z+ 1/2'
'-X+ 1/2,+Y+ 1/2,+Z+ 1/2'
'+X+ 1/2,-Y+ 1/2,+Z'

loop_
_atom_site_label
_atom_site_type_symbol
_atom_site_fract_x
_atom_site_fract_y
_atom_site_fract_z
_atom_site_U_iso_or_equiv
_atom_site_adp_type
_atom_site_occupancy
_atom_site_symmetry_multiplicity
_atom_site_calc_flag
Br18 Br 0.777195(16) 0.87780(7) -0.25044(6) 0.03308(15) Uani 1 1 d
S1 S 0.41751(4) -0.06707(15) 0.07194(9) 0.0250(2) Uani 1 1 d
O8 O 0.39366(17) -0.1350(5) 0.1958(3) 0.0361(7) Uani 1 1 d
O9 O 0.45852(15) -0.2211(5) 0.0034(3) 0.0354(7) Uani 1 1 d
O10 O 0.56691(13) 0.6742(5) 0.2401(3) 0.0306(6) Uani 1 1 d
N6 N 0.53604(15) 0.3729(5) 0.1202(3) 0.0218(6) Uani 1 1 d
C2 C 0.3548(2) 0.0636(8) -0.0223(5) 0.0299(8) Uani 1 1 d
C3 C 0.37862(17) 0.2999(6) 0.0234(4) 0.0228(7) Uani 1 1 d
C4 C 0.44545(15) 0.2265(5) 0.0756(3) 0.0186(6) Uani 1 1 d
C5 C 0.50781(17) 0.2801(6) -0.0010(3) 0.0204(7) Uani 1 1 d
C7 C 0.47660(17) 0.3266(7) 0.1960(4) 0.0235(7) Uani 1 1 d
C11 C 0.62028(18) 0.6301(5) 0.0404(4) 0.0203(7) Uani 1 1 d
C12 C 0.64037(16) 0.4868(7) -0.0599(4) 0.0224(7) Uani 1 1 d
C13 C 0.68701(17) 0.5571(6) -0.1462(4) 0.0227(7) Uani 1 1 d
C14 C 0.71429(16) 0.7741(7) -0.1320(4) 0.0232(7) Uani 1 1 d
C15 C 0.69629(19) 0.9175(6) -0.0321(4) 0.0255(8) Uani 1 1 d
C16 C 0.64925(19) 0.8445(6) 0.0529(4) 0.0246(8) Uani 1 1 d
C17 C 0.57194(17) 0.5636(7) 0.1391(4) 0.0221(7) Uani 1 1 d
H2A H 0.362(2) 0.021(10) -0.105(6) 0.036 Uiso 1 1 d
H2B H 0.312(2) 0.027(9) 0.015(5) 0.036 Uiso 1 1 d
H3A H 0.376(2) 0.420(8) -0.049(5) 0.027 Uiso 1 1 d
H5 H 0.529(2) 0.144(7) -0.024(5) 0.024 Uiso 1 1 d
H7A H 0.4839(19) 0.223(7) 0.268(5) 0.028 Uiso 1 1 d
H7B H 0.4579(19) 0.473(7) 0.243(5) 0.028 Uiso 1 1 d
H12 H 0.623(2) 0.339(8) -0.063(5) 0.027 Uiso 1 1 d
H13 H 0.700(2) 0.457(8) -0.216(5) 0.027 Uiso 1 1 d
H3B H 0.354(2) 0.364(7) 0.100(5) 0.028 Uiso 1 1 d
H15 H 0.719(2) 1.075(9) -0.018(6) 0.031 Uiso 1 1 d
H16 H 0.637(2) 0.915(8) 0.124(6) 0.030 Uiso 1 1 d
H5B H 0.506(2) 0.384(6) -0.070(5) 0.010(9) Uiso 1 1 d

loop_
_atom_site_aniso_label
_atom_site_aniso_U_11
_atom_site_aniso_U_22
_atom_site_aniso_U_33
_atom_site_aniso_U_23
_atom_site_aniso_U_13
_atom_site_aniso_U_12
Br18 0.0253(2) 0.0400(2) 0.0339(2) 0.0051(2) 0.00776(17) -0.00630(14)
S1 0.0271(4) 0.0192(4) 0.0287(5) 0.0019(4) 0.0037(4) -0.0046(3)
O8 0.0429(19) 0.0278(15) 0.0375(17) 0.0079(12) 0.0101(15) -0.0051(12)
O9 0.0403(16) 0.0208(13) 0.0452(18) -0.0009(13) 0.0089(15) 0.0003(11)
O10 0.0309(13) 0.0401(14) 0.0207(13) -0.0099(14) 0.0032(12) -0.0102(11)
N6 0.0197(15) 0.0287(16) 0.0169(15) 0.0002(11) -0.0011(12) -0.0034(11)
C2 0.023(2) 0.035(2) 0.031(2) -0.0043(19) -0.0018(17) -0.0091(16)
C3 0.0186(17) 0.0243(17) 0.0256(17) -0.0017(15) 0.0011(14) 0.0013(13)
C4 0.0197(16) 0.0178(14) 0.0184(15) 0.0030(14) 0.0022(13) 0.0003(12)
C5 0.0210(17) 0.0214(17) 0.0188(17) -0.0029(15) -0.0020(14) -0.0008(13)
C7 0.0208(17) 0.0304(18) 0.0193(17) 0.0009(16) 0.0004(14) -0.0044(14)
C11 0.0191(18) 0.0218(17) 0.0199(17) -0.0005(12) -0.0008(15) 0.0011(11)
C12 0.0165(16) 0.0244(17) 0.0263(17) -0.0006(15) -0.0001(13) -0.0016(13)
C13 0.0209(16) 0.0242(15) 0.0231(17) -0.0014(14) -0.0012(14) 0.0003(13)
C14 0.0187(16) 0.0261(18) 0.0250(18) 0.0020(16) 0.0009(14) -0.0032(13)
C15 0.025(2) 0.0213(16) 0.0301(19) 0.0007(14) -0.0016(16) -0.0046(13)
C16 0.0254(18) 0.0220(16) 0.0266(19) -0.0041(15) 0.0046(16) -0.0004(13)
C17 0.0156(16) 0.0277(19) 0.0228(18) 0.0018(14) -0.0030(13) -0.0007(13)

loop_
_atom_type_symbol
_atom_type_description
_atom_type_scat_dispersion_real
_atom_type_scat_dispersion_imag
_atom_type_scat_source
C C 0.0033 0.0016 'International Tables Vol C Tables 4.2.6.8 and 6.1.1.4'
H H 0.0000 0.0000 'International Tables Vol C Tables 4.2.6.8 and 6.1.1.4'
Br Br -0.2901 2.4595 'International Tables Vol C Tables 4.2.6.8 and 6.1.1.4'
N N 0.0061 0.0033 'International Tables Vol C Tables 4.2.6.8 and 6.1.1.4'
O O 0.0106 0.0060 'International Tables Vol C Tables 4.2.6.8 and 6.1.1.4'
S S 0.1246 0.1234 'International Tables Vol C Tables 4.2.6.8 and 6.1.1.4'

loop_
_diffrn_radiation_wavelength
0.71073

loop_
_exptl_crystal_face_index_h
_exptl_crystal_face_index_k
_exptl_crystal_face_index_l
_exptl_crystal_face_perp_dist
0 0 1 0.017
0 0 -1 0.010
0 -18 1 0.077
-1 0 0 0.167
1 0 0 0.182
0 18 -1 0.165

loop_
_geom_angle_atom_site_label_1
_geom_angle_atom_site_label_2
_geom_angle_atom_site_label_3
_geom_angle
O9 S1 O8 118.65(18)
O9 S1 C2 115.0(2)
O8 S1 C2 111.1(2)
O9 S1 C4 114.64(16)
O8 S1 C4 110.63(17)
C2 S1 C4 80.81(17)
C17 N6 C7 121.8(3)
C17 N6 C5 129.6(3)
C7 N6 C5 93.4(3)
C3 C2 S1 88.9(2)
C2 C3 C4 98.4(3)
C7 C4 C3 124.1(3)
C7 C4 C5 89.6(3)
C3 C4 C5 120.5(3)
C7 C4 S1 121.0(2)
C3 C4 S1 88.2(2)
C5 C4 S1 116.5(2)
N6 C5 C4 87.9(3)
N6 C7 C4 89.0(3)
C16 C11 C12 118.6(4)
C16 C11 C17 117.3(3)
C12 C11 C17 124.0(3)
C13 C12 C11 121.0(3)
C12 C13 C14 118.9(4)
C15 C14 C13 121.3(3)
C15 C14 Br18 118.7(3)
C13 C14 Br18 120.0(3)
C16 C15 C14 118.9(3)
C15 C16 C11 121.3(4)
O10 C17 N6 120.4(3)
O10 C17 C11 120.5(3)
N6 C17 C11 118.9(3)
C3 C2 H2A 119(4)
S1 C2 H2A 107(3)
C3 C2 H2B 111(3)
S1 C2 H2B 110(3)
H2A C2 H2B 117(4)
C2 C3 H3A 112(3)
C4 C3 H3A 119(3)
C2 C3 H3B 115(3)
C4 C3 H3B 106(3)
H3A C3 H3B 107(4)
N6 C5 H5 110(3)
C4 C5 H5 110(3)
N6 C5 H5B 115(2)
C4 C5 H5B 119(3)
H5 C5 H5B 112(4)
N6 C7 H7A 113(2)
C4 C7 H7A 117(3)
N6 C7 H7B 114(2)
C4 C7 H7B 122(3)
H7A C7 H7B 102(4)
C13 C12 H12 121(3)
C11 C12 H12 117(3)
C12 C13 H13 120(3)
C14 C13 H13 121(3)
C16 C15 H15 120(3)
C14 C15 H15 121(3)
C15 C16 H16 126(3)
C11 C16 H16 112(3)

loop_
_geom_bond_atom_site_label_1
_geom_bond_atom_site_label_2
_geom_bond_distance
Br18 C14 1.896(4)
S1 O9 1.429(3)
S1 O8 1.439(3)
S1 C2 1.799(5)
S1 C4 1.811(3)
O10 C17 1.240(5)
N6 C17 1.354(5)
N6 C7 1.488(5)
N6 C5 1.495(4)
C2 C3 1.542(5)
C3 C4 1.549(5)
C4 C7 1.528(5)
C4 C5 1.551(5)
C11 C16 1.396(5)
C11 C12 1.403(5)
C11 C17 1.488(6)
C12 C13 1.383(5)
C13 C14 1.396(5)
C14 C15 1.388(6)
C15 C16 1.385(6)
C2 H2A 0.91(6)
C2 H2B 0.98(5)
C3 H3A 1.03(5)
C3 H3B 1.01(5)
C5 H5 0.94(5)
C5 H5B 0.94(4)
C7 H7A 0.97(5)
C7 H7B 1.06(4)
C12 H12 0.94(4)
C13 H13 0.97(5)
C15 H15 1.05(5)
C16 H16 0.88(6)

loop_
_geom_torsion_atom_site_label_1
_geom_torsion_atom_site_label_2
_geom_torsion_atom_site_label_3
_geom_torsion_atom_site_label_4
_geom_torsion
O9 S1 C2 C3 -126.4(2)
O8 S1 C2 C3 95.3(3)
C4 S1 C2 C3 -13.4(2)
S1 C2 C3 C4 15.7(3)
C2 C3 C4 C7 -142.5(3)
C2 C3 C4 C5 104.5(4)
C2 C3 C4 S1 -15.6(3)
O9 S1 C4 C7 -103.8(3)
O8 S1 C4 C7 33.6(3)
C2 S1 C4 C7 142.8(3)
O9 S1 C4 C3 126.7(2)
O8 S1 C4 C3 -95.9(2)
C2 S1 C4 C3 13.3(2)
O9 S1 C4 C5 3.2(3)
O8 S1 C4 C5 140.6(3)
C2 S1 C4 C5 -110.2(3)
C17 N6 C5 C4 -137.9(4)
C7 N6 C5 C4 -0.7(3)
C7 C4 C5 N6 0.7(3)
C3 C4 C5 N6 131.0(3)
S1 C4 C5 N6 -124.2(2)
C17 N6 C7 C4 142.7(3)
C5 N6 C7 C4 0.7(3)
C3 C4 C7 N6 -128.2(3)
C5 C4 C7 N6 -0.7(3)
S1 C4 C7 N6 120.5(3)
C16 C11 C12 C13 -1.2(6)
C17 C11 C12 C13 -178.0(3)
C11 C12 C13 C14 0.2(5)
C12 C13 C14 C15 1.1(6)
C12 C13 C14 Br18 -178.9(3)
C13 C14 C15 C16 -1.5(6)
Br18 C14 C15 C16 178.5(3)
C14 C15 C16 C11 0.5(6)
C12 C11 C16 C15 0.8(6)
C17 C11 C16 C15 177.8(4)
C7 N6 C17 O10 19.1(5)
C5 N6 C17 O10 146.1(4)
C7 N6 C17 C11 -164.6(3)
C5 N6 C17 C11 -37.5(5)
C16 C11 C17 O10 -13.2(6)
C12 C11 C17 O10 163.6(4)
C16 C11 C17 N6 170.4(3)
C12 C11 C17 N6 -12.7(6)
